data_4088320
loop_
_publ_author_name
'Kameo, Hajime'
'Ikeda, Koki'
'Bourissou, Didier'
'Sakaki, Shigeyoshi'
'Takemoto, Shin'
'Nakazawa, Hiroshi'
'Matsuzaka, Hiroyuki'

_publ_section_title
;
 Transition-Metal-Mediated Germanium--Fluorine Activation: Inverse
 Electron Flow in \s-Bond Metathesis
;
_journal_issue 5
_journal_name_full Organometallics
_journal_page_first 713
_journal_paper_doi 10.1021/acs.organomet.5b01000
_journal_volume 35
_journal_year 2016
_chemical_formula_moiety 'C55 H43 F Ge Ir O P3'
_chemical_formula_sum 'C55 H43 F Ge Ir O P3'
_chemical_formula_weight 1096.59
_space_group_IT_number 15
_space_group_name_Hall '-C 2yc'
_space_group_name_H-M_alt 'C 1 2/c 1'
_symmetry_cell_setting monoclinic
_symmetry_Int_Tables_number 15
_symmetry_space_group_name_Hall '-C 2yc'
_symmetry_space_group_name_H-M 'C 1 2/c 1'
_cell_angle_alpha 90.00
_cell_angle_beta 96.0361(18)
_cell_angle_gamma 90.00
_cell_formula_units_Z 8
_cell_length_a 22.4532(8)
_cell_length_b 10.6774(3)
_cell_length_c 38.2349(14)
_cell_measurement_reflns_used 9654
_cell_measurement_temperature 200(2)
_cell_measurement_theta_max 27.4855
_cell_measurement_theta_min 2.0160
_cell_volume 9115.7(5)
_computing_cell_refinement 'CrystalClear (Rigaku Inc., 2008)'
_computing_data_collection 'CrystalClear (Rigaku Inc., 2008)'
_computing_data_reduction 'CrystalClear (Rigaku Inc., 2008)'
_computing_molecular_graphics 'Ortep-3 for Windows (Farrugia, 1997)'
_computing_publication_material SHELXL97
_computing_structure_refinement 'SHELXL-97 (Sheldrick, 1997)'
_computing_structure_solution 'SIR97 (Altomare <i>et al.</i>,  1999)'
_diffrn_ambient_temperature 200(2)
_diffrn_detector_area_resol_mean 7.32
_diffrn_measured_fraction_theta_full 0.978
_diffrn_measured_fraction_theta_max 0.978
_diffrn_measurement_details
;
scan:
	Number of images: 600
	           Slice: -80.0000 - 100.000
	     Image width: 0.3000
	        Exp time: 4.0000
	   Rotation axis: Phi
	           Omega: 0.0000
	             Chi: 0.0000
	             Phi: 0.0000
	             XTD: 55.0672
	          2theta: 25.0800
scan:
	Number of images: 200
	           Slice: -15.0000 - 45.0000
	     Image width: 0.3000
	        Exp time: 4.0000
	   Rotation axis: Omega
	           Omega: 0.0000
	             Chi: 90.0000
	             Phi: 0.0000
	             XTD: 55.0672
	          2theta: 25.0800
scan:
	Number of images: 200
	           Slice: -15.0000 - 45.0000
	     Image width: 0.3000
	        Exp time: 4.0000
	   Rotation axis: Omega
	           Omega: 0.0000
	             Chi: 90.0000
	             Phi: 90.0000
	             XTD: 55.0672
	          2theta: 25.0800
scan:
	Number of images: 200
	           Slice: -15.0000 - 45.0000
	     Image width: 0.3000
	        Exp time: 4.0000
	   Rotation axis: Omega
	           Omega: 0.0000
	             Chi: 90.0000
	             Phi: 180.0000
	             XTD: 55.0672
	          2theta: 25.0800
scan:
	Number of images: 200
	           Slice: -15.0000 - 45.0000
	     Image width: 0.3000
	        Exp time: 4.0000
	   Rotation axis: Omega
	           Omega: 0.0000
	             Chi: 90.0000
	             Phi: 270.0000
	             XTD: 55.0672
	          2theta: 25.0800

;
_diffrn_measurement_device 'Mercury CCD (2x2 bin mode)'
_diffrn_measurement_device_details 'AFC7: Eulerian 3-circle'
_diffrn_measurement_device_type 'Rigaku/MSC Mercury CCD'
_diffrn_measurement_method '\w and \f'
_diffrn_radiation_detector CCD
_diffrn_radiation_monochromator 'Graphite Monochromator'
_diffrn_radiation_source 'Rotating Anode'
_diffrn_radiation_type MoK\a
_diffrn_radiation_wavelength 0.71070
_diffrn_reflns_av_R_equivalents 0.0444
_diffrn_reflns_av_sigmaI/netI 0.0559
_diffrn_reflns_limit_h_max 28
_diffrn_reflns_limit_h_min -29
_diffrn_reflns_limit_k_max 10
_diffrn_reflns_limit_k_min -13
_diffrn_reflns_limit_l_max 42
_diffrn_reflns_limit_l_min -49
_diffrn_reflns_number 32192
_diffrn_reflns_reduction_process 'Lp corrections applied'
_diffrn_reflns_theta_full 27.49
_diffrn_reflns_theta_max 27.49
_diffrn_reflns_theta_min 2.16
_diffrn_source_current 200.0000
_diffrn_source_power 10.0000
_diffrn_source_voltage 50.0000
_exptl_absorpt_coefficient_mu 3.726
_exptl_absorpt_correction_T_max 0.7303
_exptl_absorpt_correction_T_min 0.5228
_exptl_absorpt_correction_type multi-scan
_exptl_absorpt_process_details 'REQAB (Rigaku, 1998)'
_exptl_crystal_colour Colorless
_exptl_crystal_density_diffrn 1.598
_exptl_crystal_density_method 'not measured'
_exptl_crystal_description Prism
_exptl_crystal_F_000 4352
_exptl_crystal_preparation 'mounted on the CryoLoop with Palaton oil and placed in N2 stream at 200(2) K'
_exptl_crystal_size_max 0.20
_exptl_crystal_size_mid 0.15
_exptl_crystal_size_min 0.09
_refine_diff_density_max 2.478
_refine_diff_density_min -1.678
_refine_diff_density_rms 0.146
_refine_ls_extinction_method none
_refine_ls_goodness_of_fit_ref 1.178
_refine_ls_hydrogen_treatment constr
_refine_ls_matrix_type full
_refine_ls_number_parameters 559
_refine_ls_number_reflns 10227
_refine_ls_number_restraints 0
_refine_ls_restrained_S_all 1.178
_refine_ls_R_factor_all 0.0630
_refine_ls_R_factor_gt 0.0537
_refine_ls_shift/su_max 0.002
_refine_ls_shift/su_mean 0.000
_refine_ls_structure_factor_coef Fsqd
_refine_ls_weighting_details 'calc w=1/[\s^2^(Fo^2^)+(0.0216P)^2^+92.6425P] where P=(Fo^2^+2Fc^2^)/3'
_refine_ls_weighting_scheme calc
_refine_ls_wR_factor_gt 0.1053
_refine_ls_wR_factor_ref 0.1116
_reflns_number_gt 8934
_reflns_number_total 10227
_reflns_threshold_expression >2sigma(I)
_cod_data_source_file om5b01000_si_002.cif
_cod_data_source_block 5a
_cod_depositor_comments
;
The following automatic conversions were performed:

data item '_exptl_absorpt_correction_type' value 'Multi-scan' was
changed to 'multi-scan' in accordance with the
/home/saulius/struct/COD-crude-data/automatic-downloads/DataCite-retrospective/ACS/depositions/lib/dictionaries/cif_core.dic
dictionary named 'cif_core.dic' version 2.4.2 last updated on
2011-04-26.

Automatic conversion script
Id: cif_fix_values 6909 2019-04-08 15:41:33Z antanas 
;
_cod_original_sg_symbol_H-M C2/c
_cod_database_code 4088320

loop_
_symmetry_equiv_pos_as_xyz
'x, y, z'
'-x, y, -z+1/2'
'x+1/2, y+1/2, z'
'-x+1/2, y+1/2, -z+1/2'
'-x, -y, -z'
'x, -y, z-1/2'
'-x+1/2, -y+1/2, -z'
'x+1/2, -y+1/2, z-1/2'

loop_
_atom_site_label
_atom_site_type_symbol
_atom_site_fract_x
_atom_site_fract_y
_atom_site_fract_z
_atom_site_U_iso_or_equiv
_atom_site_adp_type
_atom_site_occupancy
_atom_site_symmetry_multiplicity
_atom_site_calc_flag
_atom_site_refinement_flags
Ir1 Ir 0.690355(10) 0.03242(2) 0.621303(6) 0.02562(8) Uani 1 1 d .
C1 C 0.7135(3) -0.1343(7) 0.60949(19) 0.0420(17) Uani 1 1 d .
O1 O 0.7289(2) -0.2287(4) 0.60075(15) 0.0519(14) Uani 1 1 d .
Ge1 Ge 0.67625(3) 0.25592(5) 0.625254(18) 0.02657(15) Uani 1 1 d .
F1 F 0.64452(18) 0.3305(3) 0.66066(11) 0.0397(9) Uani 1 1 d .
P1 P 0.63015(7) 0.05835(14) 0.56898(4) 0.0280(3) Uani 1 1 d .
C2 C 0.6253(3) 0.3132(6) 0.58373(17) 0.0303(13) Uani 1 1 d .
C3 C 0.6096(3) 0.4385(6) 0.57582(19) 0.0365(15) Uani 1 1 d .
H3A H 0.6206 0.5020 0.5927 0.044 Uiso 1 1 calc R
C4 C 0.5783(3) 0.4708(6) 0.54396(19) 0.0396(16) Uani 1 1 d .
H4A H 0.5681 0.5557 0.5389 0.048 Uiso 1 1 calc R
C5 C 0.5619(3) 0.3779(6) 0.5195(2) 0.0422(17) Uani 1 1 d .
H5A H 0.5408 0.3996 0.4975 0.051 Uiso 1 1 calc R
C6 C 0.5760(3) 0.2545(6) 0.52678(18) 0.0378(16) Uani 1 1 d .
H6A H 0.5641 0.1913 0.5100 0.045 Uiso 1 1 calc R
C7 C 0.6079(3) 0.2219(6) 0.55890(18) 0.0303(14) Uani 1 1 d .
C8 C 0.5598(3) -0.0326(6) 0.56474(17) 0.0334(14) Uani 1 1 d .
C9 C 0.5040(3) 0.0146(7) 0.55166(18) 0.0394(16) Uani 1 1 d .
H9A H 0.5010 0.0979 0.5429 0.047 Uiso 1 1 calc R
C10 C 0.4526(3) -0.0587(8) 0.5513(2) 0.0495(19) Uani 1 1 d .
H10A H 0.4148 -0.0250 0.5425 0.059 Uiso 1 1 calc R
C11 C 0.4564(4) -0.1807(8) 0.5638(2) 0.051(2) Uani 1 1 d .
H11A H 0.4215 -0.2312 0.5635 0.062 Uiso 1 1 calc R
C12 C 0.5111(4) -0.2275(7) 0.5766(2) 0.0454(18) Uani 1 1 d .
H12A H 0.5139 -0.3113 0.5850 0.055 Uiso 1 1 calc R
C13 C 0.5623(3) -0.1557(6) 0.57771(19) 0.0378(16) Uani 1 1 d .
H13A H 0.5996 -0.1898 0.5873 0.045 Uiso 1 1 calc R
C14 C 0.6623(3) 0.0137(6) 0.52830(17) 0.0313(14) Uani 1 1 d .
C15 C 0.6921(3) 0.1001(7) 0.5096(2) 0.0455(18) Uani 1 1 d .
H15A H 0.6941 0.1849 0.5172 0.055 Uiso 1 1 calc R
C16 C 0.7194(4) 0.0655(8) 0.4800(2) 0.052(2) Uani 1 1 d .
H16A H 0.7393 0.1266 0.4674 0.062 Uiso 1 1 calc R
C17 C 0.7175(4) -0.0571(8) 0.4690(2) 0.053(2) Uani 1 1 d .
H17A H 0.7356 -0.0813 0.4487 0.063 Uiso 1 1 calc R
C18 C 0.6894(4) -0.1430(8) 0.4876(2) 0.059(2) Uani 1 1 d .
H18A H 0.6891 -0.2282 0.4804 0.070 Uiso 1 1 calc R
C19 C 0.6612(4) -0.1101(7) 0.5167(2) 0.050(2) Uani 1 1 d .
H19A H 0.6411 -0.1720 0.5289 0.059 Uiso 1 1 calc R
P2 P 0.78950(7) 0.08880(14) 0.63370(5) 0.0279(3) Uani 1 1 d .
C20 C 0.7546(3) 0.3386(5) 0.62823(17) 0.0300(13) Uani 1 1 d .
C21 C 0.7644(3) 0.4677(6) 0.62625(17) 0.0342(15) Uani 1 1 d .
H21A H 0.7311 0.5233 0.6244 0.041 Uiso 1 1 calc R
C22 C 0.8217(3) 0.5155(6) 0.6269(2) 0.0428(17) Uani 1 1 d .
H22A H 0.8279 0.6034 0.6259 0.051 Uiso 1 1 calc R
C23 C 0.8700(3) 0.4340(7) 0.6289(2) 0.0458(18) Uani 1 1 d .
H23A H 0.9094 0.4664 0.6290 0.055 Uiso 1 1 calc R
C24 C 0.8613(3) 0.3057(6) 0.6308(2) 0.0400(16) Uani 1 1 d .
H24A H 0.8947 0.2506 0.6323 0.048 Uiso 1 1 calc R
C25 C 0.8035(3) 0.2573(6) 0.63067(17) 0.0318(14) Uani 1 1 d .
C26 C 0.8415(3) 0.0264(6) 0.60386(18) 0.0332(14) Uani 1 1 d .
C27 C 0.9002(3) -0.0060(6) 0.6152(2) 0.0398(16) Uani 1 1 d .
H27A H 0.9149 0.0023 0.6394 0.048 Uiso 1 1 calc R
C28 C 0.9376(3) -0.0513(6) 0.5909(2) 0.0462(19) Uani 1 1 d .
H28A H 0.9777 -0.0744 0.5987 0.055 Uiso 1 1 calc R
C29 C 0.9166(4) -0.0623(7) 0.5558(2) 0.049(2) Uani 1 1 d .
H29A H 0.9420 -0.0938 0.5395 0.059 Uiso 1 1 calc R
C30 C 0.8587(4) -0.0276(8) 0.5445(2) 0.056(2) Uani 1 1 d .
H30A H 0.8444 -0.0328 0.5203 0.067 Uiso 1 1 calc R
C31 C 0.8214(3) 0.0149(7) 0.5685(2) 0.0443(18) Uani 1 1 d .
H31A H 0.7812 0.0366 0.5607 0.053 Uiso 1 1 calc R
C32 C 0.8278(3) 0.0435(6) 0.67702(18) 0.0338(14) Uani 1 1 d .
C33 C 0.8624(3) 0.1238(7) 0.6993(2) 0.0439(17) Uani 1 1 d .
H33A H 0.8678 0.2082 0.6924 0.053 Uiso 1 1 calc R
C34 C 0.8896(4) 0.0817(8) 0.7318(2) 0.058(2) Uani 1 1 d .
H34A H 0.9134 0.1371 0.7469 0.070 Uiso 1 1 calc R
C35 C 0.8816(4) -0.0394(8) 0.7418(2) 0.054(2) Uani 1 1 d .
H35A H 0.8994 -0.0674 0.7641 0.065 Uiso 1 1 calc R
C36 C 0.8480(3) -0.1217(7) 0.7200(2) 0.0474(19) Uani 1 1 d .
H36A H 0.8435 -0.2064 0.7270 0.057 Uiso 1 1 calc R
C37 C 0.8208(3) -0.0794(6) 0.6879(2) 0.0415(17) Uani 1 1 d .
H37A H 0.7970 -0.1355 0.6730 0.050 Uiso 1 1 calc R
P3 P 0.63427(7) -0.00267(14) 0.66865(4) 0.0267(3) Uani 1 1 d .
C38 C 0.5677(3) 0.0952(6) 0.67120(18) 0.0334(14) Uani 1 1 d .
C39 C 0.5525(4) 0.1494(11) 0.7018(2) 0.082(4) Uani 1 1 d .
H39A H 0.5777 0.1384 0.7232 0.098 Uiso 1 1 calc R
C40 C 0.5007(5) 0.2197(14) 0.7015(3) 0.120(6) Uani 1 1 d .
H40A H 0.4910 0.2564 0.7228 0.144 Uiso 1 1 calc R
C41 C 0.4630(4) 0.2378(9) 0.6714(2) 0.070(3) Uani 1 1 d .
H41A H 0.4271 0.2848 0.6718 0.084 Uiso 1 1 calc R
C42 C 0.4784(3) 0.1862(6) 0.6407(2) 0.0398(16) Uani 1 1 d .
H42A H 0.4533 0.1979 0.6194 0.048 Uiso 1 1 calc R
C43 C 0.5303(3) 0.1173(6) 0.64088(19) 0.0344(15) Uani 1 1 d .
H43A H 0.5407 0.0839 0.6193 0.041 Uiso 1 1 calc R
C44 C 0.6721(3) 0.0135(6) 0.71346(16) 0.0303(13) Uani 1 1 d .
C45 C 0.7127(3) 0.1115(6) 0.72070(19) 0.0400(16) Uani 1 1 d .
H45A H 0.7202 0.1678 0.7024 0.048 Uiso 1 1 calc R
C46 C 0.7419(4) 0.1280(8) 0.7537(2) 0.0491(19) Uani 1 1 d .
H46A H 0.7701 0.1941 0.7580 0.059 Uiso 1 1 calc R
C47 C 0.7306(4) 0.0491(8) 0.7808(2) 0.054(2) Uani 1 1 d .
H47A H 0.7492 0.0629 0.8039 0.065 Uiso 1 1 calc R
C48 C 0.6920(5) -0.0495(8) 0.7738(2) 0.067(3) Uani 1 1 d .
H48A H 0.6856 -0.1069 0.7921 0.080 Uiso 1 1 calc R
C49 C 0.6624(4) -0.0664(7) 0.7407(2) 0.053(2) Uani 1 1 d .
H49A H 0.6351 -0.1339 0.7365 0.063 Uiso 1 1 calc R
C50 C 0.6021(3) -0.1608(6) 0.67048(16) 0.0302(13) Uani 1 1 d .
C51 C 0.6400(3) -0.2627(6) 0.66819(18) 0.0374(15) Uani 1 1 d .
H51A H 0.6813 -0.2493 0.6660 0.045 Uiso 1 1 calc R
C52 C 0.6178(4) -0.3851(6) 0.6691(2) 0.0450(18) Uani 1 1 d .
H52A H 0.6441 -0.4543 0.6681 0.054 Uiso 1 1 calc R
C53 C 0.5579(4) -0.4053(7) 0.6714(2) 0.055(2) Uani 1 1 d .
H53A H 0.5426 -0.4882 0.6714 0.066 Uiso 1 1 calc R
C54 C 0.5206(4) -0.3050(8) 0.6737(3) 0.062(3) Uani 1 1 d .
H54A H 0.4793 -0.3189 0.6756 0.074 Uiso 1 1 calc R
C55 C 0.5423(3) -0.1826(7) 0.6733(2) 0.049(2) Uani 1 1 d .
H55A H 0.5157 -0.1141 0.6750 0.059 Uiso 1 1 calc R

loop_
_atom_site_aniso_label
_atom_site_aniso_U_11
_atom_site_aniso_U_22
_atom_site_aniso_U_33
_atom_site_aniso_U_23
_atom_site_aniso_U_13
_atom_site_aniso_U_12
Ir1 0.02516(13) 0.02569(12) 0.02593(14) 0.00035(9) 0.00231(9) 0.00203(9)
C1 0.029(4) 0.060(5) 0.037(4) -0.004(3) 0.005(3) 0.010(3)
O1 0.061(4) 0.033(2) 0.064(4) -0.009(2) 0.015(3) 0.015(2)
Ge1 0.0280(3) 0.0235(3) 0.0278(4) -0.0003(2) 0.0013(3) 0.0019(2)
F1 0.048(2) 0.0287(18) 0.044(2) -0.0020(16) 0.0123(19) 0.0048(16)
P1 0.0287(9) 0.0285(7) 0.0261(9) -0.0005(6) 0.0002(7) 0.0008(6)
C2 0.028(3) 0.033(3) 0.030(4) 0.005(3) 0.004(3) 0.004(3)
C3 0.038(4) 0.028(3) 0.043(4) -0.003(3) 0.002(3) 0.003(3)
C4 0.042(4) 0.034(3) 0.041(4) 0.005(3) -0.003(3) 0.008(3)
C5 0.042(4) 0.045(4) 0.038(4) 0.010(3) -0.004(3) 0.003(3)
C6 0.039(4) 0.043(4) 0.030(4) 0.002(3) -0.003(3) 0.003(3)
C7 0.025(3) 0.033(3) 0.033(4) 0.002(3) 0.003(3) 0.002(2)
C8 0.031(3) 0.044(3) 0.025(3) -0.006(3) 0.002(3) -0.003(3)
C9 0.038(4) 0.047(4) 0.031(4) -0.003(3) -0.007(3) 0.002(3)
C10 0.033(4) 0.069(5) 0.044(5) -0.010(4) -0.005(3) -0.005(4)
C11 0.048(5) 0.064(5) 0.043(5) -0.015(4) 0.009(4) -0.022(4)
C12 0.050(5) 0.046(4) 0.041(5) 0.000(3) 0.008(4) -0.011(3)
C13 0.041(4) 0.033(3) 0.039(4) -0.005(3) 0.003(3) -0.003(3)
C14 0.028(3) 0.036(3) 0.029(3) 0.000(3) -0.002(3) 0.004(3)
C15 0.052(5) 0.047(4) 0.038(4) -0.008(3) 0.010(4) -0.007(3)
C16 0.049(5) 0.066(5) 0.043(5) -0.003(4) 0.016(4) -0.014(4)
C17 0.053(5) 0.071(5) 0.035(4) -0.014(4) 0.009(4) 0.008(4)
C18 0.073(6) 0.050(4) 0.054(6) -0.013(4) 0.016(5) 0.012(4)
C19 0.065(5) 0.035(4) 0.049(5) -0.003(3) 0.010(4) 0.006(3)
P2 0.0233(8) 0.0281(7) 0.0322(9) 0.0013(6) 0.0025(7) 0.0014(6)
C20 0.036(4) 0.028(3) 0.028(3) -0.003(2) 0.008(3) -0.002(2)
C21 0.042(4) 0.028(3) 0.032(4) 0.000(3) 0.003(3) -0.007(3)
C22 0.046(4) 0.033(3) 0.048(5) 0.001(3) 0.002(4) -0.009(3)
C23 0.039(4) 0.045(4) 0.055(5) 0.002(3) 0.011(4) -0.008(3)
C24 0.027(4) 0.040(3) 0.053(5) -0.001(3) 0.003(3) -0.002(3)
C25 0.028(3) 0.034(3) 0.032(4) 0.001(3) 0.001(3) 0.004(3)
C26 0.028(3) 0.034(3) 0.039(4) -0.001(3) 0.009(3) -0.002(3)
C27 0.039(4) 0.035(3) 0.046(4) 0.007(3) 0.005(3) 0.005(3)
C28 0.033(4) 0.041(4) 0.068(6) 0.010(4) 0.022(4) 0.007(3)
C29 0.048(5) 0.045(4) 0.060(6) -0.001(4) 0.028(4) 0.002(3)
C30 0.045(5) 0.076(6) 0.050(5) -0.013(4) 0.022(4) -0.003(4)
C31 0.026(4) 0.069(5) 0.039(4) -0.007(4) 0.009(3) 0.004(3)
C32 0.030(3) 0.041(3) 0.030(4) -0.001(3) 0.002(3) 0.005(3)
C33 0.048(5) 0.045(4) 0.037(4) 0.002(3) -0.007(3) 0.003(3)
C34 0.064(6) 0.067(5) 0.040(5) -0.002(4) -0.009(4) -0.003(4)
C35 0.056(5) 0.068(5) 0.035(4) 0.007(4) -0.007(4) 0.017(4)
C36 0.048(5) 0.048(4) 0.044(5) 0.018(4) -0.001(4) 0.007(3)
C37 0.033(4) 0.040(4) 0.051(5) 0.005(3) 0.000(3) 0.000(3)
P3 0.0254(8) 0.0271(7) 0.0280(9) 0.0020(6) 0.0045(7) 0.0017(6)
C38 0.034(4) 0.036(3) 0.030(4) -0.003(3) 0.002(3) 0.002(3)
C39 0.063(6) 0.139(9) 0.042(5) -0.017(6) -0.002(4) 0.057(6)
C40 0.102(9) 0.210(15) 0.046(7) -0.031(8) -0.003(6) 0.098(10)
C41 0.052(5) 0.104(7) 0.054(6) -0.009(5) 0.009(4) 0.048(5)
C42 0.039(4) 0.035(3) 0.045(4) 0.006(3) 0.001(3) 0.013(3)
C43 0.031(4) 0.038(3) 0.034(4) -0.003(3) 0.004(3) 0.004(3)
C44 0.033(3) 0.035(3) 0.023(3) -0.002(3) 0.003(3) 0.000(3)
C45 0.045(4) 0.043(4) 0.032(4) -0.001(3) 0.004(3) -0.005(3)
C46 0.045(5) 0.063(5) 0.039(5) -0.010(4) 0.002(4) -0.010(4)
C47 0.058(5) 0.072(5) 0.031(4) -0.001(4) -0.006(4) -0.012(4)
C48 0.098(8) 0.067(6) 0.032(5) 0.012(4) -0.008(5) -0.028(5)
C49 0.070(6) 0.051(4) 0.036(4) 0.010(3) -0.003(4) -0.020(4)
C50 0.035(4) 0.032(3) 0.022(3) 0.003(2) -0.002(3) -0.003(3)
C51 0.037(4) 0.038(3) 0.037(4) 0.000(3) 0.006(3) 0.000(3)
C52 0.064(5) 0.029(3) 0.042(4) 0.006(3) 0.002(4) 0.002(3)
C53 0.063(6) 0.039(4) 0.058(6) 0.007(4) -0.014(4) -0.021(4)
C54 0.041(5) 0.056(5) 0.083(7) 0.025(5) -0.018(4) -0.014(4)
C55 0.032(4) 0.043(4) 0.070(6) 0.018(4) -0.001(4) 0.000(3)

loop_
_atom_type_symbol
_atom_type_description
_atom_type_scat_dispersion_real
_atom_type_scat_dispersion_imag
_atom_type_scat_source
C C 0.0033 0.0016 'International Tables Vol C Tables 4.2.6.8 and 6.1.1.4'
H H 0.0000 0.0000 'International Tables Vol C Tables 4.2.6.8 and 6.1.1.4'
O O 0.0106 0.0060 'International Tables Vol C Tables 4.2.6.8 and 6.1.1.4'
F F 0.0171 0.0103 'International Tables Vol C Tables 4.2.6.8 and 6.1.1.4'
P P 0.1023 0.0942 'International Tables Vol C Tables 4.2.6.8 and 6.1.1.4'
Ge Ge 0.1547 1.8001 'International Tables Vol C Tables 4.2.6.8 and 6.1.1.4'
Ir Ir -1.4442 7.9887 'International Tables Vol C Tables 4.2.6.8 and 6.1.1.4'

loop_
_geom_angle_atom_site_label_1
_geom_angle_atom_site_label_2
_geom_angle_atom_site_label_3
_geom_angle
C1 Ir1 P2 90.6(2)
C1 Ir1 P1 93.2(2)
P2 Ir1 P1 127.65(6)
C1 Ir1 P3 102.4(2)
P2 Ir1 P3 117.95(6)
P1 Ir1 P3 112.04(6)
C1 Ir1 Ge1 166.1(2)
P2 Ir1 Ge1 81.91(4)
P1 Ir1 Ge1 82.36(4)
P3 Ir1 Ge1 91.43(4)
O1 C1 Ir1 175.4(7)
F1 Ge1 C2 103.3(2)
F1 Ge1 C20 100.5(2)
C2 Ge1 C20 110.6(3)
F1 Ge1 Ir1 123.69(12)
C2 Ge1 Ir1 109.12(19)
C20 Ge1 Ir1 109.00(18)
C14 P1 C7 100.9(3)
C14 P1 C8 101.3(3)
C7 P1 C8 105.6(3)
C14 P1 Ir1 117.0(2)
C7 P1 Ir1 114.5(2)
C8 P1 Ir1 115.5(2)
C7 C2 C3 118.3(6)
C7 C2 Ge1 115.8(4)
C3 C2 Ge1 125.7(5)
C4 C3 C2 121.2(6)
C4 C3 H3A 119.4
C2 C3 H3A 119.4
C3 C4 C5 119.3(6)
C3 C4 H4A 120.3
C5 C4 H4A 120.3
C6 C5 C4 120.6(7)
C6 C5 H5A 119.7
C4 C5 H5A 119.7
C5 C6 C7 120.1(7)
C5 C6 H6A 119.9
C7 C6 H6A 119.9
C2 C7 C6 120.5(6)
C2 C7 P1 118.1(5)
C6 C7 P1 121.4(5)
C9 C8 C13 117.9(6)
C9 C8 P1 124.7(5)
C13 C8 P1 117.3(5)
C8 C9 C10 120.8(7)
C8 C9 H9A 119.6
C10 C9 H9A 119.6
C11 C10 C9 120.2(7)
C11 C10 H10A 119.9
C9 C10 H10A 119.9
C12 C11 C10 119.1(7)
C12 C11 H11A 120.4
C10 C11 H11A 120.4
C11 C12 C13 121.5(7)
C11 C12 H12A 119.3
C13 C12 H12A 119.3
C12 C13 C8 120.5(7)
C12 C13 H13A 119.7
C8 C13 H13A 119.7
C15 C14 C19 117.5(7)
C15 C14 P1 121.1(5)
C19 C14 P1 121.2(5)
C14 C15 C16 121.5(7)
C14 C15 H15A 119.3
C16 C15 H15A 119.3
C17 C16 C15 119.9(7)
C17 C16 H16A 120.1
C15 C16 H16A 120.1
C18 C17 C16 119.1(7)
C18 C17 H17A 120.4
C16 C17 H17A 120.4
C17 C18 C19 121.8(8)
C17 C18 H18A 119.1
C19 C18 H18A 119.1
C18 C19 C14 120.2(7)
C18 C19 H19A 119.9
C14 C19 H19A 119.9
C25 P2 C26 101.1(3)
C25 P2 C32 104.3(3)
C26 P2 C32 101.2(3)
C25 P2 Ir1 114.3(2)
C26 P2 Ir1 116.1(2)
C32 P2 Ir1 117.6(2)
C25 C20 C21 119.4(6)
C25 C20 Ge1 114.8(4)
C21 C20 Ge1 125.8(5)
C22 C21 C20 120.9(6)
C22 C21 H21A 119.6
C20 C21 H21A 119.6
C21 C22 C23 119.4(6)
C21 C22 H22A 120.3
C23 C22 H22A 120.3
C22 C23 C24 120.6(7)
C22 C23 H23A 119.7
C24 C23 H23A 119.7
C23 C24 C25 120.0(6)
C23 C24 H24A 120.0
C25 C24 H24A 120.0
C20 C25 C24 119.7(6)
C20 C25 P2 118.5(5)
C24 C25 P2 121.8(5)
C31 C26 C27 119.1(6)
C31 C26 P2 118.3(5)
C27 C26 P2 122.6(6)
C26 C27 C28 119.6(7)
C26 C27 H27A 120.2
C28 C27 H27A 120.2
C29 C28 C27 120.4(7)
C29 C28 H28A 119.8
C27 C28 H28A 119.8
C30 C29 C28 119.9(7)
C30 C29 H29A 120.1
C28 C29 H29A 120.1
C29 C30 C31 119.7(8)
C29 C30 H30A 120.1
C31 C30 H30A 120.1
C30 C31 C26 121.3(7)
C30 C31 H31A 119.3
C26 C31 H31A 119.3
C33 C32 C37 118.3(7)
C33 C32 P2 124.5(5)
C37 C32 P2 117.2(5)
C32 C33 C34 120.7(7)
C32 C33 H33A 119.7
C34 C33 H33A 119.7
C35 C34 C33 119.7(8)
C35 C34 H34A 120.2
C33 C34 H34A 120.2
C34 C35 C36 120.9(8)
C34 C35 H35A 119.6
C36 C35 H35A 119.6
C35 C36 C37 119.3(7)
C35 C36 H36A 120.4
C37 C36 H36A 120.4
C32 C37 C36 121.2(7)
C32 C37 H37A 119.4
C36 C37 H37A 119.4
C38 P3 C44 101.3(3)
C38 P3 C50 101.3(3)
C44 P3 C50 101.3(3)
C38 P3 Ir1 117.2(2)
C44 P3 Ir1 118.1(2)
C50 P3 Ir1 114.9(2)
C43 C38 C39 117.3(7)
C43 C38 P3 118.7(5)
C39 C38 P3 124.0(6)
C38 C39 C40 120.2(9)
C38 C39 H39A 119.9
C40 C39 H39A 119.9
C41 C40 C39 122.0(9)
C41 C40 H40A 119.0
C39 C40 H40A 119.0
C40 C41 C42 118.1(7)
C40 C41 H41A 120.9
C42 C41 H41A 120.9
C41 C42 C43 120.0(7)
C41 C42 H42A 120.0
C43 C42 H42A 120.0
C42 C43 C38 122.3(7)
C42 C43 H43A 118.8
C38 C43 H43A 118.8
C49 C44 C45 117.7(6)
C49 C44 P3 123.3(5)
C45 C44 P3 118.9(5)
C46 C45 C44 121.2(7)
C46 C45 H45A 119.4
C44 C45 H45A 119.4
C45 C46 C47 120.3(7)
C45 C46 H46A 119.9
C47 C46 H46A 119.9
C48 C47 C46 119.1(8)
C48 C47 H47A 120.5
C46 C47 H47A 120.5
C47 C48 C49 120.7(8)
C47 C48 H48A 119.6
C49 C48 H48A 119.6
C44 C49 C48 120.9(7)
C44 C49 H49A 119.6
C48 C49 H49A 119.6
C55 C50 C51 118.7(6)
C55 C50 P3 123.1(5)
C51 C50 P3 118.1(5)
C50 C51 C52 120.4(7)
C50 C51 H51A 119.8
C52 C51 H51A 119.8
C53 C52 C51 120.2(7)
C53 C52 H52A 119.9
C51 C52 H52A 119.9
C54 C53 C52 119.4(7)
C54 C53 H53A 120.3
C52 C53 H53A 120.3
C53 C54 C55 121.1(8)
C53 C54 H54A 119.5
C55 C54 H54A 119.5
C50 C55 C54 120.2(7)
C50 C55 H55A 119.9
C54 C55 H55A 119.9

loop_
_geom_bond_atom_site_label_1
_geom_bond_atom_site_label_2
_geom_bond_distance
Ir1 C1 1.922(7)
Ir1 P2 2.3067(16)
Ir1 P1 2.3101(17)
Ir1 P3 2.3415(16)
Ir1 Ge1 2.4142(6)
C1 O1 1.127(8)
Ge1 F1 1.782(4)
Ge1 C2 1.955(6)
Ge1 C20 1.961(6)
P1 C14 1.845(7)
P1 C7 1.846(6)
P1 C8 1.847(7)
C2 C7 1.388(9)
C2 C3 1.409(8)
C3 C4 1.384(9)
C3 H3A 0.9500
C4 C5 1.386(10)
C4 H4A 0.9500
C5 C6 1.378(9)
C5 H5A 0.9500
C6 C7 1.398(9)
C6 H6A 0.9500
C8 C9 1.393(9)
C8 C13 1.404(9)
C9 C10 1.394(10)
C9 H9A 0.9500
C10 C11 1.388(11)
C10 H10A 0.9500
C11 C12 1.369(11)
C11 H11A 0.9500
C12 C13 1.378(9)
C12 H12A 0.9500
C13 H13A 0.9500
C14 C15 1.382(9)
C14 C19 1.392(9)
C15 C16 1.394(10)
C15 H15A 0.9500
C16 C17 1.374(11)
C16 H16A 0.9500
C17 C18 1.355(12)
C17 H17A 0.9500
C18 C19 1.385(11)
C18 H18A 0.9500
C19 H19A 0.9500
P2 C25 1.832(6)
P2 C26 1.841(7)
P2 C32 1.849(7)
C20 C25 1.394(8)
C20 C21 1.400(8)
C21 C22 1.383(9)
C21 H21A 0.9500
C22 C23 1.386(10)
C22 H22A 0.9500
C23 C24 1.388(9)
C23 H23A 0.9500
C24 C25 1.398(9)
C24 H24A 0.9500
C26 C31 1.384(10)
C26 C27 1.386(9)
C27 C28 1.404(10)
C27 H27A 0.9500
C28 C29 1.381(11)
C28 H28A 0.9500
C29 C30 1.378(11)
C29 H29A 0.9500
C30 C31 1.383(10)
C30 H30A 0.9500
C31 H31A 0.9500
C32 C33 1.389(10)
C32 C37 1.390(9)
C33 C34 1.400(10)
C33 H33A 0.9500
C34 C35 1.366(11)
C34 H34A 0.9500
C35 C36 1.379(11)
C35 H35A 0.9500
C36 C37 1.391(10)
C36 H36A 0.9500
C37 H37A 0.9500
P3 C38 1.836(7)
P3 C44 1.839(7)
P3 C50 1.840(6)
C38 C43 1.378(9)
C38 C39 1.380(10)
C39 C40 1.383(12)
C39 H39A 0.9500
C40 C41 1.368(13)
C40 H40A 0.9500
C41 C42 1.374(11)
C41 H41A 0.9500
C42 C43 1.377(9)
C42 H42A 0.9500
C43 H43A 0.9500
C44 C49 1.380(9)
C44 C45 1.395(9)
C45 C46 1.372(10)
C45 H45A 0.9500
C46 C47 1.378(11)
C46 H46A 0.9500
C47 C48 1.372(11)
C47 H47A 0.9500
C48 C49 1.380(11)
C48 H48A 0.9500
C49 H49A 0.9500
C50 C55 1.380(9)
C50 C51 1.389(9)
C51 C52 1.401(9)
C51 H51A 0.9500
C52 C53 1.373(11)
C52 H52A 0.9500
C53 C54 1.369(12)
C53 H53A 0.9500
C54 C55 1.395(10)
C54 H54A 0.9500
C55 H55A 0.9500

loop_
_geom_torsion_atom_site_label_1
_geom_torsion_atom_site_label_2
_geom_torsion_atom_site_label_3
_geom_torsion_atom_site_label_4
_geom_torsion
P2 Ir1 C1 O1 -63(9)
P1 Ir1 C1 O1 64(9)
P3 Ir1 C1 O1 178(100)
Ge1 Ir1 C1 O1 -6(10)
C1 Ir1 Ge1 F1 -166.3(9)
P2 Ir1 Ge1 F1 -108.37(17)
P1 Ir1 Ge1 F1 121.72(17)
P3 Ir1 Ge1 F1 9.67(17)
C1 Ir1 Ge1 C2 72.1(9)
P2 Ir1 Ge1 C2 130.0(2)
P1 Ir1 Ge1 C2 0.1(2)
P3 Ir1 Ge1 C2 -112.0(2)
C1 Ir1 Ge1 C20 -48.8(9)
P2 Ir1 Ge1 C20 9.1(2)
P1 Ir1 Ge1 C20 -120.8(2)
P3 Ir1 Ge1 C20 127.2(2)
C1 Ir1 P1 C14 -47.4(3)
P2 Ir1 P1 C14 45.9(2)
P3 Ir1 P1 C14 -152.1(2)
Ge1 Ir1 P1 C14 119.5(2)
C1 Ir1 P1 C7 -165.2(3)
P2 Ir1 P1 C7 -72.0(2)
P3 Ir1 P1 C7 90.1(2)
Ge1 Ir1 P1 C7 1.6(2)
C1 Ir1 P1 C8 71.8(3)
P2 Ir1 P1 C8 165.1(2)
P3 Ir1 P1 C8 -32.9(2)
Ge1 Ir1 P1 C8 -121.4(2)
F1 Ge1 C2 C7 -135.7(5)
C20 Ge1 C2 C7 117.5(5)
Ir1 Ge1 C2 C7 -2.4(5)
F1 Ge1 C2 C3 50.1(6)
C20 Ge1 C2 C3 -56.7(6)
Ir1 Ge1 C2 C3 -176.6(5)
C7 C2 C3 C4 -0.9(10)
Ge1 C2 C3 C4 173.2(5)
C2 C3 C4 C5 0.3(11)
C3 C4 C5 C6 0.6(11)
C4 C5 C6 C7 -0.9(11)
C3 C2 C7 C6 0.6(9)
Ge1 C2 C7 C6 -174.1(5)
C3 C2 C7 P1 178.6(5)
Ge1 C2 C7 P1 3.9(7)
C5 C6 C7 C2 0.3(10)
C5 C6 C7 P1 -177.6(5)
C14 P1 C7 C2 -130.5(5)
C8 P1 C7 C2 124.4(5)
Ir1 P1 C7 C2 -3.8(6)
C14 P1 C7 C6 47.5(6)
C8 P1 C7 C6 -57.7(6)
Ir1 P1 C7 C6 174.1(5)
C14 P1 C8 C9 -96.8(6)
C7 P1 C8 C9 8.1(7)
Ir1 P1 C8 C9 135.7(5)
C14 P1 C8 C13 87.4(5)
C7 P1 C8 C13 -167.7(5)
Ir1 P1 C8 C13 -40.1(6)
C13 C8 C9 C10 -0.4(10)
P1 C8 C9 C10 -176.2(6)
C8 C9 C10 C11 -0.5(11)
C9 C10 C11 C12 0.4(12)
C10 C11 C12 C13 0.6(12)
C11 C12 C13 C8 -1.6(11)
C9 C8 C13 C12 1.4(10)
P1 C8 C13 C12 177.5(6)
C7 P1 C14 C15 33.4(6)
C8 P1 C14 C15 141.9(6)
Ir1 P1 C14 C15 -91.6(6)
C7 P1 C14 C19 -151.5(6)
C8 P1 C14 C19 -43.0(7)
Ir1 P1 C14 C19 83.5(6)
C19 C14 C15 C16 1.0(12)
P1 C14 C15 C16 176.4(6)
C14 C15 C16 C17 -0.7(13)
C15 C16 C17 C18 -0.7(13)
C16 C17 C18 C19 1.8(14)
C17 C18 C19 C14 -1.4(14)
C15 C14 C19 C18 0.0(12)
P1 C14 C19 C18 -175.3(7)
C1 Ir1 P2 C25 156.8(3)
P1 Ir1 P2 C25 62.3(3)
P3 Ir1 P2 C25 -98.8(2)
Ge1 Ir1 P2 C25 -11.5(2)
C1 Ir1 P2 C26 39.7(3)
P1 Ir1 P2 C26 -54.8(3)
P3 Ir1 P2 C26 144.1(2)
Ge1 Ir1 P2 C26 -128.5(2)
C1 Ir1 P2 C32 -80.3(3)
P1 Ir1 P2 C32 -174.9(2)
P3 Ir1 P2 C32 24.1(2)
Ge1 Ir1 P2 C32 111.4(2)
F1 Ge1 C20 C25 126.0(5)
C2 Ge1 C20 C25 -125.3(5)
Ir1 Ge1 C20 C25 -5.3(5)
F1 Ge1 C20 C21 -57.5(6)
C2 Ge1 C20 C21 51.2(6)
Ir1 Ge1 C20 C21 171.1(5)
C25 C20 C21 C22 -0.4(10)
Ge1 C20 C21 C22 -176.7(5)
C20 C21 C22 C23 1.1(11)
C21 C22 C23 C24 -0.9(12)
C22 C23 C24 C25 0.1(12)
C21 C20 C25 C24 -0.5(10)
Ge1 C20 C25 C24 176.2(5)
C21 C20 C25 P2 179.4(5)
Ge1 C20 C25 P2 -3.9(7)
C23 C24 C25 C20 0.6(11)
C23 C24 C25 P2 -179.2(6)
C26 P2 C25 C20 137.7(5)
C32 P2 C25 C20 -117.5(5)
Ir1 P2 C25 C20 12.3(6)
C26 P2 C25 C24 -42.4(7)
C32 P2 C25 C24 62.3(6)
Ir1 P2 C25 C24 -167.9(5)
C25 P2 C26 C31 -88.4(6)
C32 P2 C26 C31 164.4(6)
Ir1 P2 C26 C31 35.8(6)
C25 P2 C26 C27 89.9(6)
C32 P2 C26 C27 -17.3(6)
Ir1 P2 C26 C27 -145.9(5)
C31 C26 C27 C28 -0.8(10)
P2 C26 C27 C28 -179.0(5)
C26 C27 C28 C29 0.6(10)
C27 C28 C29 C30 0.6(11)
C28 C29 C30 C31 -1.8(12)
C29 C30 C31 C26 1.7(12)
C27 C26 C31 C30 -0.4(11)
P2 C26 C31 C30 178.0(6)
C25 P2 C32 C33 -4.5(7)
C26 P2 C32 C33 100.1(6)
Ir1 P2 C32 C33 -132.3(6)
C25 P2 C32 C37 175.1(5)
C26 P2 C32 C37 -80.3(6)
Ir1 P2 C32 C37 47.3(6)
C37 C32 C33 C34 0.0(11)
P2 C32 C33 C34 179.6(6)
C32 C33 C34 C35 -0.4(13)
C33 C34 C35 C36 1.2(13)
C34 C35 C36 C37 -1.6(13)
C33 C32 C37 C36 -0.5(10)
P2 C32 C37 C36 179.9(6)
C35 C36 C37 C32 1.2(11)
C1 Ir1 P3 C38 -142.0(3)
P2 Ir1 P3 C38 120.6(2)
P1 Ir1 P3 C38 -43.3(3)
Ge1 Ir1 P3 C38 39.0(2)
C1 Ir1 P3 C44 96.3(3)
P2 Ir1 P3 C44 -1.1(2)
P1 Ir1 P3 C44 -165.0(2)
Ge1 Ir1 P3 C44 -82.7(2)
C1 Ir1 P3 C50 -23.2(3)
P2 Ir1 P3 C50 -120.6(2)
P1 Ir1 P3 C50 75.5(2)
Ge1 Ir1 P3 C50 157.8(2)
C44 P3 C38 C43 173.3(5)
C50 P3 C38 C43 -82.6(6)
Ir1 P3 C38 C43 43.3(6)
C44 P3 C38 C39 -6.3(9)
C50 P3 C38 C39 97.8(8)
Ir1 P3 C38 C39 -136.4(8)
C43 C38 C39 C40 1.8(16)
P3 C38 C39 C40 -178.5(10)
C38 C39 C40 C41 0(2)
C39 C40 C41 C42 -1(2)
C40 C41 C42 C43 0.6(15)
C41 C42 C43 C38 1.4(11)
C39 C38 C43 C42 -2.6(11)
P3 C38 C43 C42 177.7(5)
C38 P3 C44 C49 90.7(7)
C50 P3 C44 C49 -13.4(7)
Ir1 P3 C44 C49 -139.8(6)
C38 P3 C44 C45 -89.0(6)
C50 P3 C44 C45 166.9(5)
Ir1 P3 C44 C45 40.4(6)
C49 C44 C45 C46 -0.1(11)
P3 C44 C45 C46 179.7(6)
C44 C45 C46 C47 -1.5(12)
C45 C46 C47 C48 3.2(13)
C46 C47 C48 C49 -3.3(15)
C45 C44 C49 C48 0.0(12)
P3 C44 C49 C48 -179.8(7)
C47 C48 C49 C44 1.7(15)
C38 P3 C50 C55 -0.4(7)
C44 P3 C50 C55 103.7(6)
Ir1 P3 C50 C55 -127.8(6)
C38 P3 C50 C51 178.3(5)
C44 P3 C50 C51 -77.6(6)
Ir1 P3 C50 C51 50.9(6)
C55 C50 C51 C52 -0.6(11)
P3 C50 C51 C52 -179.4(6)
C50 C51 C52 C53 1.6(11)
C51 C52 C53 C54 -1.7(13)
C52 C53 C54 C55 0.8(14)
C51 C50 C55 C54 -0.3(12)
P3 C50 C55 C54 178.4(7)
C53 C54 C55 C50 0.2(14)
